data_1530885
loop_
_publ_author_name
'Tomkowicz, Z.'
'Szytula, A.'

_publ_section_title
;
 Crystal and magnetic structure of K Fe O2
;
_journal_name_full 'Journal of Physics and Chemistry of Solids'
_journal_page_first 1117
_journal_page_last 1123
_journal_volume 38
_journal_year 1977
_chemical_formula_sum 'Fe K O2'
_chemical_name_systematic 'K Fe O2'
_space_group_IT_number 61
_symmetry_space_group_name_Hall '-P 2ac 2ab'
_symmetry_space_group_name_H-M 'P b c a'
_cell_angle_alpha 90
_cell_angle_beta 90
_cell_angle_gamma 90
_cell_formula_units_Z 16
_cell_length_a 5.577
_cell_length_b 11.227
_cell_length_c 15.89
_cell_volume 994.920
_citation_journal_id_ASTM JPCSAW
_cod_data_source_file Tomkowicz_JPCSAW_1977_268.cif
_cod_data_source_block Fe1K1O2
_cod_original_cell_volume 994.9203
_cod_original_formula_sum 'Fe1 K1 O2'
_cod_database_code 1530885

loop_
_symmetry_equiv_pos_as_xyz
x,y,z
-x+1/2,-y,z+1/2
x+1/2,-y+1/2,-z
-x,y+1/2,-z+1/2
-x,-y,-z
x-1/2,y,-z-1/2
-x-1/2,y-1/2,z
x,-y-1/2,z-1/2

loop_
_atom_site_label
_atom_site_type_symbol
_atom_site_fract_x
_atom_site_fract_y
_atom_site_fract_z
_atom_site_occupancy
_atom_site_U_iso_or_equiv
O2 O-2 0.157 0.416 0.096 1 0.0
K1 K+1 0.758 0.008 0.072 1 0.0
K2 K+1 0.816 0.262 0.18 1 0.0
O3 O-2 0.282 0.169 0.161 1 0.0
Fe2 Fe+3 0.285 0.263 0.065 1 0.0
O1 O-2 0.591 0.289 0.017 1 0.0
O4 O-2 0.068 0.481 0.284 1 0.0
Fe1 Fe+3 0.243 0.006 0.183 1 0.0
